data_2208914
loop_
_publ_author_name
'Dobrzy\'nska, Danuta'
'Lis, Tadeusz'
'Wo\'zniak, Joanna'

_publ_section_title
;
 Bis(<i>N</i>-benzoylglycinato)diimidazolecobalt(II)
;
_journal_coeditor_code IS2017
_journal_issue 5
_journal_name_full 'Acta Crystallographica Section E'
_journal_page_first m1006
_journal_page_last m1008
_journal_paper_doi 10.1107/S1600536806011901
_journal_volume 62
_journal_year 2006
_chemical_formula_iupac '[Co (C9 H8 N O3)2 (C3 H4 N2)2]'
_chemical_formula_moiety 'C24 H24 Co N6 O6'
_chemical_formula_sum 'C24 H24 Co N6 O6'
_chemical_formula_weight 551.42
_chemical_name_common dihippuratobis(imidazole)cobalt(II)
_chemical_name_systematic
;
Bis(N-benzoylglycinato)diimidazolecobalt(II)
;
_space_group_IT_number 43
_symmetry_cell_setting orthorhombic
_symmetry_space_group_name_Hall 'F 2 -2d'
_symmetry_space_group_name_H-M 'F d d 2'
_atom_sites_solution_hydrogens geom
_atom_sites_solution_primary direct
_atom_sites_solution_secondary difmap
_audit_creation_method SHELXL-97
_cell_angle_alpha 90.00
_cell_angle_beta 90.00
_cell_angle_gamma 90.00
_cell_formula_units_Z 8
_cell_length_a 29.245(11)
_cell_length_b 11.540(5)
_cell_length_c 14.945(6)
_cell_measurement_reflns_used 6391
_cell_measurement_temperature 100(2)
_cell_measurement_theta_max 27
_cell_measurement_theta_min 2
_cell_volume 5044(4)
_computing_cell_refinement 'CrysAlis RED (Oxford Diffraction, 2003)'
_computing_data_collection 'CrysAlis CCD (Oxford Diffraction, 2003)'
_computing_data_reduction 'CrysAlis RED'
_computing_molecular_graphics 'PLATON (Spek, 2003) and MERCURY (Version 1.2.1; Bruno <i>et al.</i>,  2002)'
_computing_publication_material SHELXL97
_computing_structure_refinement 'SHELXL97 (Sheldrick, 1997)'
_computing_structure_solution 'SHELXS97 (Sheldrick, 1997)'
_diffrn_ambient_temperature 100(2)
_diffrn_measured_fraction_theta_full 0.979
_diffrn_measured_fraction_theta_max 0.950
_diffrn_measurement_device_type 'Kuma KM-4-CCD \k-geometry'
_diffrn_measurement_method \w
_diffrn_radiation_monochromator graphite
_diffrn_radiation_source 'fine-focus sealed tube'
_diffrn_radiation_type MoK\a
_diffrn_radiation_wavelength 0.71073
_diffrn_reflns_av_R_equivalents 0.0611
_diffrn_reflns_av_sigmaI/netI 0.0824
_diffrn_reflns_limit_h_max 37
_diffrn_reflns_limit_h_min -37
_diffrn_reflns_limit_k_max 14
_diffrn_reflns_limit_k_min -14
_diffrn_reflns_limit_l_max 19
_diffrn_reflns_limit_l_min -19
_diffrn_reflns_number 8319
_diffrn_reflns_theta_full 28.00
_diffrn_reflns_theta_max 28.50
_diffrn_reflns_theta_min 3.06
_diffrn_standards_number 0
_exptl_absorpt_coefficient_mu 0.732
_exptl_absorpt_correction_T_max 0.927
_exptl_absorpt_correction_T_min 0.890
_exptl_absorpt_correction_type analytical
_exptl_absorpt_process_details '(CrysAlis RED; Oxford Diffraction, 2003)'
_exptl_crystal_colour violet--blue
_exptl_crystal_density_diffrn 1.452
_exptl_crystal_density_method 'not measured'
_exptl_crystal_description tetrahedron
_exptl_crystal_F_000 2280
_exptl_crystal_size_max 0.15
_exptl_crystal_size_mid 0.15
_exptl_crystal_size_min 0.14
_refine_diff_density_max 0.47
_refine_diff_density_min -0.45
_refine_ls_abs_structure_details 'Flack (1983), 1325 Friedel pairs'
_refine_ls_abs_structure_Flack -0.004(14)
_refine_ls_extinction_method none
_refine_ls_goodness_of_fit_ref 1.012
_refine_ls_hydrogen_treatment mixed
_refine_ls_matrix_type full
_refine_ls_number_parameters 174
_refine_ls_number_reflns 2899
_refine_ls_number_restraints 1
_refine_ls_restrained_S_all 1.012
_refine_ls_R_factor_all 0.0591
_refine_ls_R_factor_gt 0.0391
_refine_ls_shift/su_max 0.001
_refine_ls_shift/su_mean 0.000
_refine_ls_structure_factor_coef Fsqd
_refine_ls_weighting_details 'calc w=1/[\s^2^(Fo^2^)+(0.014P)^2^] where P=(Fo^2^+2Fc^2^)/3'
_refine_ls_weighting_scheme calc
_refine_ls_wR_factor_gt 0.0576
_refine_ls_wR_factor_ref 0.0605
_reflns_number_gt 2212
_reflns_number_total 2899
_reflns_threshold_expression I>2\s(I)
_cod_data_source_file is2017.cif
_cod_data_source_block I
_cod_database_code 2208914
_cod_database_fobs_code 2208914

loop_
_symmetry_equiv_pos_as_xyz
'x, y, z'
'-x, -y, z'
'x+1/4, -y+1/4, z+1/4'
'-x+1/4, y+1/4, z+1/4'
'x, y+1/2, z+1/2'
'-x, -y+1/2, z+1/2'
'x+1/4, -y+3/4, z+3/4'
'-x+1/4, y+3/4, z+3/4'
'x+1/2, y, z+1/2'
'-x+1/2, -y, z+1/2'
'x+3/4, -y+1/4, z+3/4'
'-x+3/4, y+1/4, z+3/4'
'x+1/2, y+1/2, z'
'-x+1/2, -y+1/2, z'
'x+3/4, -y+3/4, z+1/4'
'-x+3/4, y+3/4, z+1/4'

loop_
_atom_site_type_symbol
_atom_site_label
_atom_site_fract_x
_atom_site_fract_y
_atom_site_fract_z
_atom_site_U_iso_or_equiv
_atom_site_adp_type
_atom_site_calc_flag
_atom_site_refinement_flags
_atom_site_occupancy
Co Co 0.7500 0.7500 0.50000(3) 0.01862(14) Uani d S 1
O O1 0.69301(5) 0.76707(16) 0.56648(12) 0.0227(5) Uani d . 1
O O2 0.70744(7) 0.61589(17) 0.65493(14) 0.0275(5) Uani d . 1
N N1 0.63176(7) 0.67005(19) 0.76317(16) 0.0188(6) Uani d . 1
H H1 0.6362(9) 0.691(3) 0.8177(19) 0.023 Uiso d . 1
O O3 0.59616(6) 0.54229(17) 0.67278(13) 0.0245(5) Uani d . 1
C C1 0.68509(9) 0.7030(3) 0.63441(18) 0.0200(6) Uani d . 1
C C2 0.64463(9) 0.7451(2) 0.69005(17) 0.0194(6) Uani d . 1
H H2A 0.6521 0.8224 0.7147 0.023 Uiso calc R 1
H H2B 0.6179 0.7544 0.6500 0.023 Uiso calc R 1
C C3 0.60810(8) 0.5726(2) 0.7496(2) 0.0188(6) Uani d . 1
C C4 0.59662(9) 0.4999(2) 0.82952(18) 0.0163(7) Uani d . 1
C C5 0.62064(9) 0.5075(2) 0.91002(17) 0.0204(6) Uani d . 1
H H5 0.6442 0.5635 0.9165 0.024 Uiso calc R 1
C C6 0.61044(9) 0.4342(2) 0.98039(18) 0.0247(7) Uani d . 1
H H6 0.6271 0.4397 1.0348 0.030 Uiso calc R 1
C C7 0.57588(9) 0.3526(2) 0.97158(19) 0.0257(7) Uani d . 1
H H7 0.5690 0.3019 1.0198 0.031 Uiso calc R 1
C C8 0.55147(9) 0.3454(3) 0.8923(2) 0.0277(7) Uani d . 1
H H8 0.5275 0.2903 0.8864 0.033 Uiso calc R 1
C C9 0.56187(9) 0.4180(2) 0.82180(19) 0.0248(7) Uani d . 1
H H9 0.5452 0.4120 0.7675 0.030 Uiso calc R 1
N N3 0.75153(7) 0.61080(18) 0.41903(14) 0.0177(5) Uani d . 1
C C10 0.77519(9) 0.5968(3) 0.34294(19) 0.0190(7) Uani d . 1
H H10 0.7929 0.6555 0.3150 0.023 Uiso calc R 1
N N2 0.77046(7) 0.4888(2) 0.31161(16) 0.0206(5) Uani d . 1
H H2 0.7846(8) 0.462(2) 0.255(2) 0.025 Uiso d . 1
C C11 0.74274(9) 0.4300(2) 0.36998(18) 0.0235(7) Uani d . 1
H H11 0.7333 0.3514 0.3652 0.028 Uiso calc R 1
C C12 0.73127(9) 0.5055(2) 0.43604(17) 0.0193(6) Uani d . 1
H H12 0.7123 0.4884 0.4859 0.023 Uiso calc R 1

loop_
_atom_site_aniso_label
_atom_site_aniso_U_11
_atom_site_aniso_U_22
_atom_site_aniso_U_33
_atom_site_aniso_U_12
_atom_site_aniso_U_13
_atom_site_aniso_U_23
Co 0.0206(3) 0.0199(3) 0.0153(3) 0.0013(3) 0.000 0.000
O1 0.0234(10) 0.0292(12) 0.0156(11) 0.0056(9) 0.0044(9) 0.0062(9)
O2 0.0319(12) 0.0268(13) 0.0238(12) 0.0114(10) 0.0072(10) 0.0110(10)
N1 0.0249(12) 0.0188(13) 0.0128(15) -0.0040(10) 0.0035(12) 0.0002(11)
O3 0.0321(13) 0.0263(13) 0.0152(12) 0.0025(9) -0.0010(10) -0.0044(10)
C1 0.0210(15) 0.0252(16) 0.0137(15) -0.0023(13) -0.0006(13) -0.0003(13)
C2 0.0287(15) 0.0167(15) 0.0129(14) -0.0005(13) 0.0056(12) 0.0044(13)
C3 0.0171(13) 0.0250(16) 0.0143(15) 0.0049(12) 0.0008(14) -0.0024(15)
C4 0.0170(14) 0.0191(16) 0.0127(16) 0.0034(13) 0.0013(11) -0.0035(13)
C5 0.0186(14) 0.0248(17) 0.0179(16) 0.0005(13) 0.0012(12) 0.0011(14)
C6 0.0232(15) 0.0288(18) 0.0220(19) 0.0007(13) 0.0006(13) 0.0026(14)
C7 0.0255(16) 0.0287(18) 0.0228(19) -0.0001(13) 0.0036(13) 0.0092(13)
C8 0.0212(17) 0.0358(19) 0.0262(18) -0.0089(14) 0.0025(14) 0.0028(15)
C9 0.0194(16) 0.039(2) 0.0157(17) -0.0062(14) -0.0011(12) -0.0033(15)
N3 0.0190(12) 0.0173(13) 0.0169(13) -0.0022(11) -0.0020(11) -0.0030(10)
C10 0.0195(15) 0.0195(17) 0.0182(17) 0.0001(13) 0.0019(13) -0.0025(13)
N2 0.0165(12) 0.0258(15) 0.0193(13) 0.0030(11) -0.0005(10) -0.0017(13)
C11 0.0257(17) 0.0167(16) 0.0281(18) 0.0008(13) -0.0067(14) -0.0012(13)
C12 0.0226(14) 0.0192(16) 0.0159(15) -0.0020(13) -0.0038(11) 0.0032(14)

loop_
_atom_type_symbol
_atom_type_description
_atom_type_scat_dispersion_real
_atom_type_scat_dispersion_imag
_atom_type_scat_source
C C 0.0033 0.0016 'International Tables Vol C Tables 4.2.6.8 and 6.1.1.4'
H H 0.0000 0.0000 'International Tables Vol C Tables 4.2.6.8 and 6.1.1.4'
N N 0.0061 0.0033 'International Tables Vol C Tables 4.2.6.8 and 6.1.1.4'
O O 0.0106 0.0060 'International Tables Vol C Tables 4.2.6.8 and 6.1.1.4'
Co Co 0.3494 0.9721 'International Tables Vol C Tables 4.2.6.8 and 6.1.1.4'

loop_
_geom_angle_atom_site_label_1
_geom_angle_atom_site_label_2
_geom_angle_atom_site_label_3
_geom_angle_site_symmetry_1
_geom_angle_site_symmetry_3
_geom_angle
_geom_angle_publ_flag
O1 Co O1 14_665 . 118.74(11) yes
O1 Co N3 14_665 . 101.93(8) yes
O1 Co N3 . . 113.96(8) yes
O1 Co N3 14_665 14_665 113.96(8) ?
O1 Co N3 . 14_665 101.93(8) ?
N3 Co N3 . 14_665 106.04(12) yes
C1 O1 Co . . 120.11(17) ?
C3 N1 C2 . . 121.7(2) ?
C3 N1 H1 . . 117(2) ?
C2 N1 H1 . . 121(2) ?
O2 C1 O1 . . 124.8(3) ?
O2 C1 C2 . . 122.2(3) ?
O1 C1 C2 . . 113.0(2) ?
N1 C2 C1 . . 115.1(2) ?
N1 C2 H2A . . 108.5 ?
C1 C2 H2A . . 108.5 ?
N1 C2 H2B . . 108.5 ?
C1 C2 H2B . . 108.5 ?
H2A C2 H2B . . 107.5 ?
O3 C3 N1 . . 121.2(3) ?
O3 C3 C4 . . 120.9(2) ?
N1 C3 C4 . . 117.8(3) ?
C9 C4 C5 . . 118.8(3) ?
C9 C4 C3 . . 118.5(3) ?
C5 C4 C3 . . 122.7(2) ?
C6 C5 C4 . . 120.6(3) ?
C6 C5 H5 . . 119.7 ?
C4 C5 H5 . . 119.7 ?
C5 C6 C7 . . 120.0(3) ?
C5 C6 H6 . . 120.0 ?
C7 C6 H6 . . 120.0 ?
C8 C7 C6 . . 119.8(3) ?
C8 C7 H7 . . 120.1 ?
C6 C7 H7 . . 120.1 ?
C9 C8 C7 . . 120.2(3) ?
C9 C8 H8 . . 119.9 ?
C7 C8 H8 . . 119.9 ?
C8 C9 C4 . . 120.7(3) ?
C8 C9 H9 . . 119.7 ?
C4 C9 H9 . . 119.7 ?
C10 N3 C12 . . 105.8(2) ?
C10 N3 Co . . 128.17(19) ?
C12 N3 Co . . 125.77(18) ?
N2 C10 N3 . . 110.8(2) ?
N2 C10 H10 . . 124.6 ?
N3 C10 H10 . . 124.6 ?
C10 N2 C11 . . 107.4(2) ?
C10 N2 H2 . . 122.8(13) ?
C11 N2 H2 . . 129.7(14) ?
C12 C11 N2 . . 106.9(3) ?
C12 C11 H11 . . 126.6 ?
N2 C11 H11 . . 126.6 ?
C11 C12 N3 . . 109.0(2) ?
C11 C12 H12 . . 125.5 ?
N3 C12 H12 . . 125.5 ?

loop_
_geom_bond_atom_site_label_1
_geom_bond_atom_site_label_2
_geom_bond_site_symmetry_2
_geom_bond_distance
_geom_bond_publ_flag
Co O1 14_665 1.950(2) ?
Co O1 . 1.950(2) yes
Co N3 . 2.012(2) yes
Co N3 14_665 2.012(2) ?
O1 C1 . 1.277(3) ?
O2 C1 . 1.238(3) ?
N1 C3 . 1.336(3) ?
N1 C2 . 1.444(3) ?
N1 H1 . 0.86(3) ?
O3 C3 . 1.250(3) ?
C1 C2 . 1.526(4) ?
C2 H2A . 0.9900 ?
C2 H2B . 0.9900 ?
C3 C4 . 1.497(4) ?
C4 C9 . 1.393(4) ?
C4 C5 . 1.396(3) ?
C5 C6 . 1.382(4) ?
C5 H5 . 0.9500 ?
C6 C7 . 1.387(4) ?
C6 H6 . 0.9500 ?
C7 C8 . 1.386(4) ?
C7 H7 . 0.9500 ?
C8 C9 . 1.380(4) ?
C8 H8 . 0.9500 ?
C9 H9 . 0.9500 ?
N3 C10 . 1.341(3) ?
N3 C12 . 1.375(3) ?
C10 N2 . 1.339(4) ?
C10 H10 . 0.9500 ?
N2 C11 . 1.371(3) ?
N2 H2 . 0.98(3) ?
C11 C12 . 1.359(3) ?
C11 H11 . 0.9500 ?
C12 H12 . 0.9500 ?

loop_
_geom_hbond_atom_site_label_D
_geom_hbond_atom_site_label_H
_geom_hbond_atom_site_label_A
_geom_hbond_site_symmetry_A
_geom_hbond_distance_DH
_geom_hbond_distance_HA
_geom_hbond_distance_DA
_geom_hbond_angle_DHA
N1 H1 O3 4_655 0.86(3) 2.03(3) 2.846(3) 159(3)
N2 H2 O2 10_664 0.98(3) 1.77(3) 2.713(3) 160(2)

loop_
_geom_torsion_atom_site_label_1
_geom_torsion_atom_site_label_2
_geom_torsion_atom_site_label_3
_geom_torsion_atom_site_label_4
_geom_torsion_site_symmetry_1
_geom_torsion
O1 Co O1 C1 14_665 -43.55(18)
N3 Co O1 C1 . 76.6(2)
N3 Co O1 C1 14_665 -169.7(2)
Co O1 C1 O2 . -12.4(4)
Co O1 C1 C2 . 167.29(16)
C3 N1 C2 C1 . -77.2(3)
O2 C1 C2 N1 . -5.5(4)
O1 C1 C2 N1 . 174.8(2)
C2 N1 C3 O3 . 0.1(4)
C2 N1 C3 C4 . 179.6(2)
O3 C3 C4 C9 . -18.5(3)
N1 C3 C4 C9 . 162.0(2)
O3 C3 C4 C5 . 158.6(3)
N1 C3 C4 C5 . -20.9(4)
C9 C4 C5 C6 . 0.7(4)
C3 C4 C5 C6 . -176.4(2)
C4 C5 C6 C7 . -0.4(4)
C5 C6 C7 C8 . -0.4(4)
C6 C7 C8 C9 . 0.9(4)
C7 C8 C9 C4 . -0.6(4)
C5 C4 C9 C8 . -0.2(4)
C3 C4 C9 C8 . 177.0(2)
C12 N3 C10 N2 . 0.4(3)
Co N3 C10 N2 . 174.87(16)
N3 C10 N2 C11 . -0.3(3)
C10 N2 C11 C12 . 0.1(3)
N2 C11 C12 N3 . 0.1(3)
C10 N3 C12 C11 . -0.3(3)
Co N3 C12 C11 . -174.98(17)
